data_4060539
_journal_name_full Organometallics
_journal_paper_doi 10.1021/om050103w
_journal_year 2005
_chemical_formula_moiety 'C55 H79 N O4 W, 0.2(C2 H3 N)'
_chemical_formula_sum 'C55.4 H79.6 N1.2 O4 W'
_chemical_formula_weight 1010.25
_space_group_IT_number 14
_symmetry_cell_setting monoclinic
_symmetry_space_group_name_Hall '-P 2yab'
_symmetry_space_group_name_H-M 'P 1 21/a 1'
_cell_angle_alpha 90.00
_cell_angle_beta 103.4180(10)
_cell_angle_gamma 90.00
_cell_formula_units_Z 4
_cell_length_a 12.6104(3)
_cell_length_b 26.2334(7)
_cell_length_c 16.4217(2)
_cell_measurement_temperature 173(2)
_cell_volume 5284.2(2)
_exptl_crystal_density_diffrn 1.270
_cod_original_sg_symbol_H-M 'P 21/a'
_cod_original_formula_sum 'C55.40 H79.60 N1.20 O4 W'
_cod_database_code 4060539

loop_
_symmetry_equiv_pos_as_xyz
'x, y, z'
'-x+1/2, y+1/2, -z'
'-x, -y, -z'
'x-1/2, -y-1/2, z'

loop_
_atom_site_label
_atom_site_type_symbol
_atom_site_fract_x
_atom_site_fract_y
_atom_site_fract_z
_atom_site_U_iso_or_equiv
_atom_site_adp_type
_atom_site_occupancy
_atom_site_symmetry_multiplicity
_atom_site_calc_flag
_atom_site_refinement_flags
_atom_site_disorder_assembly
_atom_site_disorder_group
W W 0.806807(13) 0.544885(7) 0.259674(9) 0.01558(6) Uani 1 1 d . . .
O1 O 0.6944(2) 0.57939(12) 0.21466(16) 0.0225(7) Uani 1 1 d . . .
O2 O 0.9119(2) 0.59779(11) 0.28703(16) 0.0185(6) Uani 1 1 d . . .
O3 O 0.7421(2) 0.47948(11) 0.25140(16) 0.0172(6) Uani 1 1 d . . .
O4 O 0.8671(2) 0.53104(11) 0.16159(16) 0.0193(7) Uani 1 1 d . . .
N8 N 0.9688(3) 0.49539(13) 0.32552(19) 0.0152(7) Uani 1 1 d . . .
C1 C 1.0083(3) 0.61224(16) 0.3401(2) 0.0169(9) Uani 1 1 d . . .
C2 C 1.0424(3) 0.66321(17) 0.3421(2) 0.0212(10) Uani 1 1 d . . .
C3 C 1.1400(3) 0.67549(18) 0.3991(2) 0.0243(10) Uani 1 1 d . . .
H3 H 1.1631 0.7101 0.4025 0.029 Uiso 1 1 calc R . .
C4 C 1.2058(3) 0.63998(18) 0.4514(2) 0.0232(10) Uani 1 1 d . A .
C5 C 1.1694(3) 0.59001(18) 0.4452(2) 0.0219(10) Uani 1 1 d . . .
H5 H 1.2130 0.5647 0.4786 0.026 Uiso 1 1 calc R . .
C6 C 1.0716(3) 0.57542(17) 0.3919(2) 0.0177(9) Uani 1 1 d . . .
C7 C 1.0346(3) 0.52175(17) 0.4008(2) 0.0192(9) Uani 1 1 d . . .
H7A H 1.1003 0.5008 0.4228 0.023 Uiso 1 1 calc R . .
H7B H 0.9914 0.5218 0.4440 0.023 Uiso 1 1 calc R . .
C9 C 0.9379(3) 0.44494(16) 0.3567(2) 0.0179(9) Uani 1 1 d . . .
H9A H 1.0054 0.4263 0.3831 0.021 Uiso 1 1 calc R . .
H9B H 0.8973 0.4513 0.4006 0.021 Uiso 1 1 calc R . .
C10 C 0.8697(3) 0.41172(17) 0.2905(2) 0.0179(9) Uani 1 1 d . . .
C11 C 0.9014(3) 0.36219(17) 0.2790(3) 0.0253(10) Uani 1 1 d . . .
H11 H 0.9696 0.3503 0.3109 0.030 Uiso 1 1 calc R . .
C12 C 0.8365(3) 0.32959(18) 0.2223(3) 0.0269(10) Uani 1 1 d . B .
C13 C 0.7358(4) 0.34831(18) 0.1786(3) 0.0268(11) Uani 1 1 d . . .
H13 H 0.6896 0.3259 0.1407 0.032 Uiso 1 1 calc R . .
C14 C 0.6985(3) 0.39768(17) 0.1867(2) 0.0194(9) Uani 1 1 d . . .
C15 C 0.7702(3) 0.42977(16) 0.2428(2) 0.0174(9) Uani 1 1 d . . .
C16 C 1.0396(3) 0.48443(16) 0.2656(2) 0.0169(9) Uani 1 1 d . . .
H16A H 1.1117 0.4731 0.2986 0.020 Uiso 1 1 calc R . .
H16B H 1.0070 0.4554 0.2298 0.020 Uiso 1 1 calc R . .
C17 C 1.0577(3) 0.52689(16) 0.2095(2) 0.0170(9) Uani 1 1 d . . .
C18 C 1.1604(3) 0.54534(17) 0.2101(2) 0.0195(9) Uani 1 1 d . . .
H18 H 1.2212 0.5336 0.2514 0.023 Uiso 1 1 calc R . .
C19 C 1.1760(3) 0.58082(17) 0.1513(2) 0.0206(9) Uani 1 1 d . . .
C20 C 1.0853(3) 0.59298(18) 0.0868(2) 0.0231(10) Uani 1 1 d . . .
H20 H 1.0963 0.6149 0.0434 0.028 Uiso 1 1 calc R . .
C21 C 0.9799(3) 0.57494(17) 0.0823(2) 0.0187(9) Uani 1 1 d . . .
C22 C 0.9672(3) 0.54449(17) 0.1500(2) 0.0176(9) Uani 1 1 d . . .
C23 C 0.9783(4) 0.70423(17) 0.2846(3) 0.0282(11) Uani 1 1 d . . .
C24 C 0.8585(4) 0.7073(2) 0.2928(4) 0.0469(14) Uani 1 1 d . . .
H24A H 0.8199 0.6761 0.2704 0.070 Uiso 1 1 calc R . .
H24B H 0.8227 0.7368 0.2612 0.070 Uiso 1 1 calc R . .
H24C H 0.8571 0.7111 0.3519 0.070 Uiso 1 1 calc R . .
C25 C 1.0291(4) 0.75720(19) 0.3054(4) 0.0438(14) Uani 1 1 d . . .
H25A H 1.1037 0.7572 0.2974 0.066 Uiso 1 1 calc R . .
H25B H 1.0305 0.7656 0.3638 0.066 Uiso 1 1 calc R . .
H25C H 0.9856 0.7826 0.2684 0.066 Uiso 1 1 calc R . .
C26 C 0.9812(5) 0.6919(2) 0.1940(3) 0.0455(14) Uani 1 1 d . . .
H26A H 0.9509 0.6578 0.1795 0.068 Uiso 1 1 calc R . .
H26B H 1.0568 0.6929 0.1881 0.068 Uiso 1 1 calc R . .
H26C H 0.9379 0.7171 0.1565 0.068 Uiso 1 1 calc R . .
C31 C 0.8712(4) 0.2751(2) 0.2079(3) 0.0407(13) Uani 1 1 d D . .
C35 C 0.5848(3) 0.41516(17) 0.1389(3) 0.0236(10) Uani 1 1 d . . .
C36 C 0.5147(4) 0.4253(2) 0.2022(3) 0.0376(13) Uani 1 1 d . . .
H36A H 0.4413 0.4356 0.1723 0.056 Uiso 1 1 calc R . .
H36B H 0.5479 0.4526 0.2404 0.056 Uiso 1 1 calc R . .
H36C H 0.5103 0.3942 0.2343 0.056 Uiso 1 1 calc R . .
C38 C 0.5910(4) 0.4633(2) 0.0880(3) 0.0431(14) Uani 1 1 d . . .
H38A H 0.6440 0.4583 0.0535 0.065 Uiso 1 1 calc R . .
H38B H 0.6138 0.4921 0.1261 0.065 Uiso 1 1 calc R . .
H38C H 0.5191 0.4705 0.0518 0.065 Uiso 1 1 calc R . .
C37 C 0.5264(4) 0.3738(2) 0.0785(3) 0.0395(13) Uani 1 1 d . . .
H37A H 0.4558 0.3867 0.0473 0.059 Uiso 1 1 calc R . .
H37B H 0.5151 0.3435 0.1105 0.059 Uiso 1 1 calc R . .
H37C H 0.5712 0.3647 0.0392 0.059 Uiso 1 1 calc R . .
C39 C 1.2894(3) 0.60421(18) 0.1579(3) 0.0259(10) Uani 1 1 d . . .
C40 C 1.2894(4) 0.6453(2) 0.0929(3) 0.0482(15) Uani 1 1 d . . .
H40A H 1.3621 0.6606 0.1022 0.072 Uiso 1 1 calc R . .
H40B H 1.2361 0.6717 0.0976 0.072 Uiso 1 1 calc R . .
H40C H 1.2699 0.6302 0.0368 0.072 Uiso 1 1 calc R . .
C41 C 1.3277(4) 0.6276(2) 0.2457(3) 0.0456(14) Uani 1 1 d . . .
H41A H 1.3270 0.6014 0.2881 0.068 Uiso 1 1 calc R . .
H41B H 1.2785 0.6554 0.2524 0.068 Uiso 1 1 calc R . .
H41C H 1.4018 0.6409 0.2525 0.068 Uiso 1 1 calc R . .
C42 C 1.3699(4) 0.5621(2) 0.1477(3) 0.0420(14) Uani 1 1 d . . .
H42A H 1.3725 0.5361 0.1909 0.063 Uiso 1 1 calc R . .
H42B H 1.4427 0.5769 0.1534 0.063 Uiso 1 1 calc R . .
H42C H 1.3460 0.5465 0.0922 0.063 Uiso 1 1 calc R . .
C43 C 0.8844(3) 0.58611(19) 0.0068(3) 0.0282(11) Uani 1 1 d . . .
C44 C 0.7971(4) 0.6193(2) 0.0317(3) 0.0446(14) Uani 1 1 d . . .
H44A H 0.8293 0.6520 0.0536 0.067 Uiso 1 1 calc R . .
H44B H 0.7687 0.6018 0.0749 0.067 Uiso 1 1 calc R . .
H44C H 0.7375 0.6253 -0.0175 0.067 Uiso 1 1 calc R . .
C45 C 0.8346(4) 0.5357(2) -0.0295(3) 0.0434(14) Uani 1 1 d . . .
H45A H 0.8908 0.5148 -0.0457 0.065 Uiso 1 1 calc R . .
H45B H 0.7757 0.5424 -0.0788 0.065 Uiso 1 1 calc R . .
H45C H 0.8054 0.5176 0.0126 0.065 Uiso 1 1 calc R . .
C46 C 0.9235(5) 0.6147(3) -0.0624(3) 0.0604(19) Uani 1 1 d . . .
H46A H 0.9800 0.5946 -0.0798 0.091 Uiso 1 1 calc R . .
H46B H 0.9534 0.6478 -0.0412 0.091 Uiso 1 1 calc R . .
H46C H 0.8619 0.6198 -0.1105 0.091 Uiso 1 1 calc R . .
C47 C 0.7905(3) 0.55445(19) 0.3911(3) 0.0221(10) Uani 1 1 d . . .
H47A H 0.848(4) 0.5771(18) 0.419(3) 0.027 Uiso 1 1 d . . .
H47B H 0.807(3) 0.5220(19) 0.417(3) 0.027 Uiso 1 1 d . . .
C48 C 0.6816(3) 0.57363(18) 0.4097(2) 0.0208(10) Uani 1 1 d . . .
C49 C 0.6958(3) 0.57769(18) 0.5058(3) 0.0243(10) Uani 1 1 d . . .
C50 C 0.7585(4) 0.61669(19) 0.5503(3) 0.0308(11) Uani 1 1 d . . .
H50 H 0.7974 0.6388 0.5219 0.037 Uiso 1 1 calc R . .
C51 C 0.7654(4) 0.6240(2) 0.6348(3) 0.0406(13) Uani 1 1 d . . .
H51 H 0.8073 0.6515 0.6633 0.049 Uiso 1 1 calc R . .
C52 C 0.7121(4) 0.5917(2) 0.6778(3) 0.0403(14) Uani 1 1 d . . .
H52 H 0.7164 0.5968 0.7358 0.048 Uiso 1 1 calc R . .
C53 C 0.6531(4) 0.5522(2) 0.6363(3) 0.0388(13) Uani 1 1 d . . .
H53 H 0.6163 0.5296 0.6657 0.047 Uiso 1 1 calc R . .
C54 C 0.6459(3) 0.5444(2) 0.5510(3) 0.0303(11) Uani 1 1 d . . .
H54 H 0.6063 0.5160 0.5236 0.036 Uiso 1 1 calc R . .
C55 C 0.5883(3) 0.53742(19) 0.3710(3) 0.0297(11) Uani 1 1 d . . .
H55A H 0.6074 0.5026 0.3908 0.045 Uiso 1 1 calc R . .
H55B H 0.5760 0.5384 0.3098 0.045 Uiso 1 1 calc R . .
H55C H 0.5218 0.5481 0.3875 0.045 Uiso 1 1 calc R . .
C56 C 0.6509(4) 0.62711(19) 0.3730(3) 0.0327(11) Uani 1 1 d . . .
H56A H 0.7139 0.6498 0.3892 0.049 Uiso 1 1 calc R . .
H56B H 0.5904 0.6406 0.3947 0.049 Uiso 1 1 calc R . .
H56C H 0.6288 0.6249 0.3118 0.049 Uiso 1 1 calc R . .
C27 C 1.3114(4) 0.65665(19) 0.5127(3) 0.0301(11) Uani 1 1 d D . .
C28A C 1.4087(16) 0.6348(9) 0.4788(13) 0.068(6) Uiso 0.319(8) 1 d P A 1
H28A H 1.3929 0.6388 0.4178 0.103 Uiso 0.319(8) 1 calc PR A 1
H28B H 1.4185 0.5986 0.4932 0.103 Uiso 0.319(8) 1 calc PR A 1
H28C H 1.4756 0.6534 0.5042 0.103 Uiso 0.319(8) 1 calc PR A 1
C29A C 1.3300(17) 0.7156(9) 0.5131(13) 0.069(7) Uiso 0.319(8) 1 d P A 1
H29A H 1.2703 0.7328 0.5311 0.104 Uiso 0.319(8) 1 calc PR A 1
H29B H 1.3319 0.7270 0.4567 0.104 Uiso 0.319(8) 1 calc PR A 1
H29C H 1.3994 0.7239 0.5520 0.104 Uiso 0.319(8) 1 calc PR A 1
C30A C 1.3192(14) 0.6372(7) 0.5974(8) 0.046(5) Uiso 0.319(8) 1 d PD A 1
H30A H 1.3930 0.6431 0.6315 0.069 Uiso 0.319(8) 1 calc PR A 1
H30B H 1.3036 0.6006 0.5949 0.069 Uiso 0.319(8) 1 calc PR A 1
H30C H 1.2663 0.6549 0.6225 0.069 Uiso 0.319(8) 1 calc PR A 1
C28B C 1.3855(6) 0.6831(3) 0.4681(5) 0.048(2) Uiso 0.681(8) 1 d PD A 2
H28D H 1.3990 0.6611 0.4233 0.072 Uiso 0.681(8) 1 calc PR A 2
H28E H 1.4547 0.6907 0.5077 0.072 Uiso 0.681(8) 1 calc PR A 2
H28F H 1.3516 0.7150 0.4439 0.072 Uiso 0.681(8) 1 calc PR A 2
C29B C 1.2820(7) 0.6910(4) 0.5782(5) 0.057(3) Uiso 0.681(8) 1 d P A 2
H29D H 1.2511 0.7229 0.5520 0.085 Uiso 0.681(8) 1 calc PR A 2
H29E H 1.3476 0.6985 0.6218 0.085 Uiso 0.681(8) 1 calc PR A 2
H29F H 1.2283 0.6739 0.6033 0.085 Uiso 0.681(8) 1 calc PR A 2
C30B C 1.3734(7) 0.6103(4) 0.5601(6) 0.060(3) Uiso 0.681(8) 1 d P A 2
H30D H 1.3271 0.5933 0.5921 0.072 Uiso 0.681(8) 1 calc PR A 2
H30E H 1.4405 0.6221 0.5983 0.072 Uiso 0.681(8) 1 calc PR A 2
H30F H 1.3916 0.5863 0.5197 0.072 Uiso 0.681(8) 1 calc PR A 2
C32A C 0.9893(8) 0.2634(5) 0.2464(9) 0.066(4) Uiso 0.548(10) 1 d PD B 3
H32A H 1.0352 0.2905 0.2319 0.099 Uiso 0.548(10) 1 calc PR B 3
H32B H 1.0089 0.2308 0.2249 0.099 Uiso 0.548(10) 1 calc PR B 3
H32C H 1.0005 0.2614 0.3074 0.099 Uiso 0.548(10) 1 calc PR B 3
C33A C 0.8615(10) 0.2691(5) 0.1100(6) 0.064(4) Uiso 0.548(10) 1 d PD B 3
H33A H 0.9110 0.2933 0.0922 0.096 Uiso 0.548(10) 1 calc PR B 3
H33B H 0.7864 0.2762 0.0796 0.096 Uiso 0.548(10) 1 calc PR B 3
H33C H 0.8813 0.2343 0.0979 0.096 Uiso 0.548(10) 1 calc PR B 3
C34A C 0.7896(10) 0.2366(5) 0.2230(8) 0.069(4) Uiso 0.548(10) 1 d PD B 3
H34A H 0.7165 0.2463 0.1914 0.104 Uiso 0.548(10) 1 calc PR B 3
H34B H 0.7907 0.2356 0.2829 0.104 Uiso 0.548(10) 1 calc PR B 3
H34C H 0.8082 0.2029 0.2047 0.104 Uiso 0.548(10) 1 calc PR B 3
C32B C 0.9906(8) 0.2727(6) 0.2038(9) 0.049(4) Uiso 0.452(10) 1 d PD B 4
H32D H 1.0012 0.2929 0.1562 0.074 Uiso 0.452(10) 1 calc PR B 4
H32E H 1.0111 0.2372 0.1970 0.074 Uiso 0.452(10) 1 calc PR B 4
H32F H 1.0362 0.2865 0.2557 0.074 Uiso 0.452(10) 1 calc PR B 4
C33B C 0.7946(13) 0.2431(6) 0.1457(10) 0.087(6) Uiso 0.452(10) 1 d PD B 4
H33D H 0.7242 0.2410 0.1613 0.130 Uiso 0.452(10) 1 calc PR B 4
H33E H 0.8250 0.2087 0.1450 0.130 Uiso 0.452(10) 1 calc PR B 4
H33F H 0.7842 0.2584 0.0900 0.130 Uiso 0.452(10) 1 calc PR B 4
C34B C 0.8733(15) 0.2450(7) 0.2933(9) 0.093(6) Uiso 0.452(10) 1 d PD B 4
H34D H 0.9338 0.2575 0.3374 0.140 Uiso 0.452(10) 1 calc PR B 4
H34E H 0.8829 0.2084 0.2847 0.140 Uiso 0.452(10) 1 calc PR B 4
H34F H 0.8044 0.2506 0.3099 0.140 Uiso 0.452(10) 1 calc PR B 4
C57 C 1.040(3) 0.7751(15) 0.048(2) 0.068(9) Uiso 0.20 1 d P C 5
C58 C 1.113(3) 0.8016(14) 0.1085(19) 0.063(9) Uiso 0.20 1 d P C 5
H58A H 1.0848 0.8360 0.1133 0.095 Uiso 0.20 1 calc PR C 5
H58B H 1.1829 0.8035 0.0930 0.095 Uiso 0.20 1 calc PR C 5
H58C H 1.1218 0.7839 0.1623 0.095 Uiso 0.20 1 calc PR C 5
N1 N 0.965(3) 0.7524(13) -0.002(2) 0.093(10) Uiso 0.20 1 d P C 5

loop_
_atom_site_aniso_label
_atom_site_aniso_U_11
_atom_site_aniso_U_22
_atom_site_aniso_U_33
_atom_site_aniso_U_23
_atom_site_aniso_U_13
_atom_site_aniso_U_12
W 0.01168(9) 0.01564(10) 0.01950(9) 0.00187(8) 0.00375(6) 0.00105(8)
O1 0.0175(15) 0.0238(19) 0.0251(15) 0.0048(12) 0.0029(12) 0.0043(13)
O2 0.0131(15) 0.0183(17) 0.0223(15) 0.0009(12) 0.0002(11) 0.0003(13)
O3 0.0110(14) 0.0175(17) 0.0234(15) 0.0009(12) 0.0045(11) -0.0023(12)
O4 0.0129(15) 0.0224(18) 0.0224(15) 0.0014(12) 0.0036(11) -0.0049(12)
N8 0.0152(18) 0.013(2) 0.0185(17) 0.0040(14) 0.0062(13) -0.0016(15)
C1 0.011(2) 0.021(3) 0.020(2) -0.0035(17) 0.0053(16) -0.0039(18)
C2 0.023(2) 0.019(3) 0.023(2) -0.0036(18) 0.0083(17) -0.0008(19)
C3 0.025(2) 0.023(3) 0.027(2) -0.0087(19) 0.0085(18) -0.010(2)
C4 0.021(2) 0.029(3) 0.021(2) -0.0053(19) 0.0058(17) -0.007(2)
C5 0.021(2) 0.028(3) 0.017(2) 0.0017(18) 0.0054(17) -0.001(2)
C6 0.016(2) 0.020(3) 0.019(2) -0.0021(17) 0.0087(16) -0.0014(19)
C7 0.013(2) 0.026(3) 0.016(2) 0.0047(17) -0.0003(16) -0.0008(19)
C9 0.012(2) 0.019(3) 0.023(2) 0.0053(17) 0.0042(16) 0.0016(17)
C10 0.012(2) 0.018(3) 0.024(2) 0.0044(18) 0.0065(16) -0.0025(18)
C11 0.014(2) 0.021(3) 0.041(3) 0.006(2) 0.0069(18) 0.002(2)
C12 0.021(2) 0.023(3) 0.041(3) -0.005(2) 0.015(2) 0.000(2)
C13 0.024(3) 0.028(3) 0.031(2) -0.004(2) 0.0114(19) -0.005(2)
C14 0.014(2) 0.026(3) 0.019(2) 0.0036(18) 0.0071(16) -0.0028(19)
C15 0.015(2) 0.014(2) 0.026(2) -0.0004(18) 0.0112(16) -0.0021(18)
C16 0.010(2) 0.019(3) 0.021(2) 0.0051(17) 0.0035(16) 0.0044(18)
C17 0.020(2) 0.015(2) 0.017(2) -0.0009(16) 0.0061(16) 0.0011(18)
C18 0.015(2) 0.023(2) 0.020(2) -0.0009(19) 0.0031(15) 0.000(2)
C19 0.019(2) 0.021(3) 0.023(2) -0.0009(18) 0.0084(17) -0.0014(19)
C20 0.024(2) 0.027(3) 0.020(2) 0.0040(18) 0.0091(17) -0.003(2)
C21 0.018(2) 0.019(3) 0.019(2) 0.0012(17) 0.0046(16) -0.0003(19)
C22 0.013(2) 0.020(2) 0.019(2) -0.0062(18) 0.0031(15) -0.0029(19)
C23 0.025(3) 0.014(3) 0.045(3) -0.003(2) 0.006(2) 0.000(2)
C24 0.027(3) 0.021(3) 0.093(4) 0.001(3) 0.015(3) 0.005(2)
C25 0.037(3) 0.017(3) 0.072(4) 0.003(3) 0.001(3) -0.004(2)
C26 0.069(4) 0.028(3) 0.037(3) 0.012(2) 0.006(3) 0.003(3)
C31 0.028(3) 0.021(3) 0.073(4) -0.011(3) 0.011(2) 0.001(2)
C35 0.022(2) 0.019(3) 0.029(2) 0.0032(19) 0.0038(18) -0.003(2)
C36 0.019(3) 0.050(4) 0.043(3) 0.001(3) 0.008(2) 0.005(2)
C38 0.038(3) 0.044(4) 0.037(3) 0.015(2) -0.011(2) -0.007(3)
C37 0.028(3) 0.043(4) 0.041(3) -0.008(2) -0.005(2) -0.007(2)
C39 0.018(2) 0.028(3) 0.035(3) -0.001(2) 0.0112(19) -0.007(2)
C40 0.027(3) 0.058(4) 0.060(3) 0.019(3) 0.011(2) -0.016(3)
C41 0.031(3) 0.052(4) 0.053(3) -0.016(3) 0.008(2) -0.024(3)
C42 0.026(3) 0.050(4) 0.053(3) -0.004(3) 0.016(2) -0.007(3)
C43 0.020(2) 0.038(3) 0.025(2) 0.006(2) 0.0013(18) -0.004(2)
C44 0.037(3) 0.051(4) 0.037(3) 0.002(2) -0.008(2) 0.009(3)
C45 0.040(3) 0.053(4) 0.029(3) -0.002(2) -0.010(2) -0.006(3)
C46 0.044(3) 0.094(6) 0.036(3) 0.034(3) -0.004(2) -0.018(3)
C47 0.018(2) 0.023(3) 0.025(2) -0.0002(19) 0.0043(17) 0.002(2)
C48 0.015(2) 0.027(3) 0.021(2) -0.0009(18) 0.0064(16) 0.0029(19)
C49 0.015(2) 0.030(3) 0.029(2) -0.003(2) 0.0070(18) 0.009(2)
C50 0.029(3) 0.030(3) 0.036(3) -0.008(2) 0.012(2) -0.001(2)
C51 0.033(3) 0.045(4) 0.042(3) -0.018(3) 0.005(2) 0.005(3)
C52 0.029(3) 0.065(4) 0.026(3) -0.007(3) 0.005(2) 0.014(3)
C53 0.025(3) 0.061(4) 0.035(3) 0.011(3) 0.015(2) 0.005(3)
C54 0.023(2) 0.037(3) 0.033(3) 0.002(2) 0.0084(18) -0.001(2)
C55 0.019(2) 0.040(3) 0.030(2) -0.005(2) 0.0050(18) -0.003(2)
C56 0.030(3) 0.033(3) 0.038(3) 0.006(2) 0.014(2) 0.011(2)
C27 0.026(3) 0.034(3) 0.027(2) -0.005(2) -0.0003(19) -0.012(2)

loop_
_geom_bond_atom_site_label_1
_geom_bond_atom_site_label_2
_geom_bond_distance
_geom_bond_site_symmetry_2
_geom_bond_publ_flag
W O1 1.700(3) . ?
W O3 1.891(3) . ?
W O2 1.900(3) . ?
W O4 1.968(3) . ?
W C47 2.230(4) . ?
W N8 2.450(3) . ?
O2 C1 1.374(5) . ?
O3 C15 1.367(5) . ?
O4 C22 1.366(5) . ?
N8 C7 1.490(5) . ?
N8 C16 1.502(5) . ?
N8 C9 1.503(5) . ?
C1 C2 1.403(6) . ?
C1 C6 1.406(6) . ?
C2 C3 1.400(6) . ?
C2 C23 1.532(6) . ?
C3 C4 1.401(6) . ?
C3 H3 0.9500 . ?
C4 C5 1.385(6) . ?
C4 C27 1.535(6) . ?
C5 C6 1.391(6) . ?
C5 H5 0.9500 . ?
C6 C7 1.501(6) . ?
C7 H7A 0.9900 . ?
C7 H7B 0.9900 . ?
C9 C10 1.499(5) . ?
C9 H9A 0.9900 . ?
C9 H9B 0.9900 . ?
C10 C11 1.385(6) . ?
C10 C15 1.399(6) . ?
C11 C12 1.383(6) . ?
C11 H11 0.9500 . ?
C12 C13 1.395(6) . ?
C12 C31 1.529(7) . ?
C13 C14 1.395(6) . ?
C13 H13 0.9500 . ?
C14 C15 1.409(6) . ?
C14 C35 1.536(6) . ?
C16 C17 1.496(5) . ?
C16 H16A 0.9900 . ?
C16 H16B 0.9900 . ?
C17 C18 1.380(6) . ?
C17 C22 1.397(5) . ?
C18 C19 1.388(6) . ?
C18 H18 0.9500 . ?
C19 C20 1.404(6) . ?
C19 C39 1.536(6) . ?
C20 C21 1.397(6) . ?
C20 H20 0.9500 . ?
C21 C22 1.408(6) . ?
C21 C43 1.543(5) . ?
C23 C26 1.531(7) . ?
C23 C25 1.535(6) . ?
C23 C24 1.550(6) . ?
C24 H24A 0.9800 . ?
C24 H24B 0.9800 . ?
C24 H24C 0.9800 . ?
C25 H25A 0.9800 . ?
C25 H25B 0.9800 . ?
C25 H25C 0.9800 . ?
C26 H26A 0.9800 . ?
C26 H26B 0.9800 . ?
C26 H26C 0.9800 . ?
C31 C33B 1.492(12) . ?
C31 C34A 1.503(10) . ?
C31 C32A 1.509(10) . ?
C31 C32B 1.524(10) . ?
C31 C33A 1.593(10) . ?
C31 C34B 1.604(12) . ?
C35 C38 1.526(6) . ?
C35 C36 1.536(6) . ?
C35 C37 1.538(6) . ?
C36 H36A 0.9800 . ?
C36 H36B 0.9800 . ?
C36 H36C 0.9800 . ?
C38 H38A 0.9800 . ?
C38 H38B 0.9800 . ?
C38 H38C 0.9800 . ?
C37 H37A 0.9800 . ?
C37 H37B 0.9800 . ?
C37 H37C 0.9800 . ?
C39 C40 1.518(7) . ?
C39 C42 1.535(7) . ?
C39 C41 1.538(6) . ?
C40 H40A 0.9800 . ?
C40 H40B 0.9800 . ?
C40 H40C 0.9800 . ?
C41 H41A 0.9800 . ?
C41 H41B 0.9800 . ?
C41 H41C 0.9800 . ?
C42 H42A 0.9800 . ?
C42 H42B 0.9800 . ?
C42 H42C 0.9800 . ?
C43 C45 1.524(7) . ?
C43 C44 1.531(7) . ?
C43 C46 1.535(6) . ?
C44 H44A 0.9800 . ?
C44 H44B 0.9800 . ?
C44 H44C 0.9800 . ?
C45 H45A 0.9800 . ?
C45 H45B 0.9800 . ?
C45 H45C 0.9800 . ?
C46 H46A 0.9800 . ?
C46 H46B 0.9800 . ?
C46 H46C 0.9800 . ?
C47 C48 1.556(6) . ?
C47 H47A 0.97(5) . ?
C47 H47B 0.95(5) . ?
C48 C55 1.531(6) . ?
C48 C56 1.540(6) . ?
C48 C49 1.551(6) . ?
C49 C54 1.388(6) . ?
C49 C50 1.392(6) . ?
C50 C51 1.384(6) . ?
C50 H50 0.9500 . ?
C51 C52 1.375(8) . ?
C51 H51 0.9500 . ?
C52 C53 1.363(7) . ?
C52 H52 0.9500 . ?
C53 C54 1.398(6) . ?
C53 H53 0.9500 . ?
C54 H54 0.9500 . ?
C55 H55A 0.9800 . ?
C55 H55B 0.9800 . ?
C55 H55C 0.9800 . ?
C56 H56A 0.9800 . ?
C56 H56B 0.9800 . ?
C56 H56C 0.9800 . ?
C27 C30A 1.464(13) . ?
C27 C28B 1.485(8) . ?
C27 C29B 1.515(10) . ?
C27 C30B 1.552(10) . ?
C27 C29A 1.56(2) . ?
C27 C28A 1.57(2) . ?
C28A H28A 0.9800 . ?
C28A H28B 0.9800 . ?
C28A H28C 0.9800 . ?
C29A H29A 0.9800 . ?
C29A H29B 0.9800 . ?
C29A H29C 0.9800 . ?
C30A H30A 0.9800 . ?
C30A H30B 0.9800 . ?
C30A H30C 0.9800 . ?
C28B H28D 0.9800 . ?
C28B H28E 0.9800 . ?
C28B H28F 0.9800 . ?
C29B H29D 0.9800 . ?
C29B H29E 0.9800 . ?
C29B H29F 0.9800 . ?
C30B H30D 0.9800 . ?
C30B H30E 0.9800 . ?
C30B H30F 0.9800 . ?
C32A H32A 0.9800 . ?
C32A H32B 0.9800 . ?
C32A H32C 0.9800 . ?
C33A H33A 0.9800 . ?
C33A H33B 0.9800 . ?
C33A H33C 0.9800 . ?
C34A H34A 0.9800 . ?
C34A H34B 0.9800 . ?
C34A H34C 0.9800 . ?
C32B H32D 0.9800 . ?
C32B H32E 0.9800 . ?
C32B H32F 0.9800 . ?
C33B H33D 0.9800 . ?
C33B H33E 0.9800 . ?
C33B H33F 0.9800 . ?
C34B H34D 0.9800 . ?
C34B H34E 0.9800 . ?
C34B H34F 0.9800 . ?
C57 N1 1.25(4) . ?
C57 C58 1.37(4) . ?
C58 H58A 0.9800 . ?
C58 H58B 0.9800 . ?
C58 H58C 0.9800 . ?
